data_1549444
loop_
_publ_author_name
'Ill\'an-Cabeza, Nuria A.'
'Garc\'ia-Garc\'ia, Antonio R.'
'Moreno-Carretero, Miguel N.'

_publ_section_title
;
 Complexes with 6-amino-5-nitroso-2-thiouracil and violuric acid
 derivatives containing the fac-ReI(CO)3 core: Synthesis, XRD structural
 and photoluminescence characterization
;
_journal_issue 1
_journal_name_full 'Inorganica Chimica Acta'
_journal_page_first 262
_journal_paper_doi 10.1016/j.ica.2010.11.009
_journal_volume 366
_journal_year 2011
_chemical_formula_moiety 'C9 H6 N3 O8 Re'
_chemical_formula_sum 'C9 H6 N3 O8 Re'
_chemical_formula_weight 470.37
_chemical_name_systematic
;
 ?
;
_space_group_IT_number 2
_symmetry_cell_setting triclinic
_symmetry_space_group_name_Hall '-P 1'
_symmetry_space_group_name_H-M 'P -1'
_atom_sites_solution_hydrogens geom
_atom_sites_solution_primary direct
_atom_sites_solution_secondary difmap
_audit_creation_method SHELXL-97
_cell_angle_alpha 83.368(16)
_cell_angle_beta 88.532(15)
_cell_angle_gamma 77.142(13)
_cell_formula_units_Z 2
_cell_length_a 6.2583(13)
_cell_length_b 8.4997(11)
_cell_length_c 11.785(2)
_cell_measurement_reflns_used 2786
_cell_measurement_temperature 120(2)
_cell_measurement_theta_max 27.50
_cell_measurement_theta_min 2.86
_cell_volume 607.08(18)
_computing_cell_refinement 'Dirax/lsq (Duisenberg&Schreurs, 1989-2000)'
_computing_data_collection 'Collect (Nonius BV, 1997-2000)'
_computing_data_reduction 'EvalCCD (Duisenberg& Shreurs, 1990-2000)'
_computing_molecular_graphics 'Mercury (CCDC, 2002)'
_computing_publication_material 'SHELXL97 (Sheldrick, 1997)'
_computing_structure_refinement 'SHELXL-97 (Sheldrick, 1997)'
_computing_structure_solution 'SHELXL-97 (Sheldrick, 1997)'
_diffrn_ambient_temperature 120(2)
_diffrn_detector_area_resol_mean 9
_diffrn_measured_fraction_theta_full 0.999
_diffrn_measured_fraction_theta_max 0.999
_diffrn_measurement_device_type KappaCCD
_diffrn_measurement_method 'CCD rotation images, thick slices'
_diffrn_radiation_monochromator graphite
_diffrn_radiation_source 'fine-focus sealed tube'
_diffrn_radiation_type MoK\a
_diffrn_radiation_wavelength 0.71073
_diffrn_reflns_av_R_equivalents 0.0658
_diffrn_reflns_av_sigmaI/netI 0.0405
_diffrn_reflns_limit_h_max 8
_diffrn_reflns_limit_h_min -8
_diffrn_reflns_limit_k_max 11
_diffrn_reflns_limit_k_min -11
_diffrn_reflns_limit_l_max 15
_diffrn_reflns_limit_l_min -15
_diffrn_reflns_number 15659
_diffrn_reflns_theta_full 27.50
_diffrn_reflns_theta_max 27.50
_diffrn_reflns_theta_min 2.86
_exptl_absorpt_coefficient_mu 10.057
_exptl_absorpt_correction_T_max 0.4329
_exptl_absorpt_correction_T_min 0.1585
_exptl_absorpt_correction_type multi-scan
_exptl_absorpt_process_details 'SADABS, 2.10, 2003'
_exptl_crystal_colour red
_exptl_crystal_density_diffrn 2.573
_exptl_crystal_density_method 'not measured'
_exptl_crystal_description prism
_exptl_crystal_F_000 440
_exptl_crystal_size_max 0.29
_exptl_crystal_size_mid 0.22
_exptl_crystal_size_min 0.10
_refine_diff_density_max 2.275
_refine_diff_density_min -2.022
_refine_diff_density_rms 0.227
_refine_ls_extinction_method none
_refine_ls_goodness_of_fit_ref 1.108
_refine_ls_hydrogen_treatment constr
_refine_ls_matrix_type full
_refine_ls_number_parameters 190
_refine_ls_number_reflns 2786
_refine_ls_number_restraints 0
_refine_ls_restrained_S_all 1.108
_refine_ls_R_factor_all 0.0379
_refine_ls_R_factor_gt 0.0330
_refine_ls_shift/su_max 0.000
_refine_ls_shift/su_mean 0.000
_refine_ls_structure_factor_coef Fsqd
_refine_ls_weighting_details 'calc w=1/[\s^2^(Fo^2^)+(0.0395P)^2^+3.7275P] where P=(Fo^2^+2Fc^2^)/3'
_refine_ls_weighting_scheme calc
_refine_ls_wR_factor_gt 0.0819
_refine_ls_wR_factor_ref 0.0842
_reflns_number_gt 2559
_reflns_number_total 2786
_reflns_threshold_expression >2sigma(I)
_cod_data_source_file ReDvio.cif
_cod_data_source_block import
_cod_depositor_comments
;
The following automatic conversions were performed:

'_symmetry_cell_setting' value 'Triclinic' changed to 'triclinic'
according to the built-in table from CIF Core dictionary named
'cif_core.dic' version 2.4.1 from 2010-06-29.

Automatic conversion script
Id: cif_fix_values 5642 2017-10-24 12:04:52Z antanas 
;
_cod_original_cell_volume 607.07(18)
_cod_database_code 1549444

loop_
_symmetry_equiv_pos_as_xyz
'x, y, z'
'-x, -y, -z'

loop_
_atom_site_label
_atom_site_type_symbol
_atom_site_fract_x
_atom_site_fract_y
_atom_site_fract_z
_atom_site_U_iso_or_equiv
_atom_site_adp_type
_atom_site_occupancy
_atom_site_symmetry_multiplicity
_atom_site_calc_flag
_atom_site_refinement_flags
_atom_site_disorder_assembly
_atom_site_disorder_group
C3 C -0.0813(12) 0.8463(9) 0.2344(7) 0.0290(16) Uani 1 1 d . . .
H3A H -0.1106 0.9507 0.2661 0.044 Uiso 1 1 calc R . .
H3B H -0.2016 0.7916 0.2545 0.044 Uiso 1 1 calc R . .
H3C H -0.0692 0.8648 0.1511 0.044 Uiso 1 1 calc R . .
Re Re 0.19689(4) 0.29678(3) 0.15128(2) 0.01669(10) Uani 1 1 d . . .
C2 C 0.2442(12) 0.8062(8) 0.3538(6) 0.0232(14) Uani 1 1 d . . .
OW O 0.0604(7) 0.2562(6) 0.3232(4) 0.0207(9) Uani 1 1 d . . .
O4 O 0.0702(8) 0.5423(5) 0.1853(4) 0.0211(10) Uani 1 1 d . . .
O6 O 0.7167(8) 0.4880(6) 0.3941(4) 0.0262(11) Uani 1 1 d . . .
C8 C -0.0465(11) 0.2533(8) 0.0721(6) 0.0223(13) Uani 1 1 d . . .
N5 N 0.4480(9) 0.3520(6) 0.2482(4) 0.0174(10) Uani 1 1 d . . .
C9 C 0.3452(11) 0.0804(9) 0.1404(5) 0.0214(13) Uani 1 1 d . . .
O5 O 0.6267(7) 0.2556(6) 0.2724(4) 0.0206(9) Uani 1 1 d . . .
C7 C 0.3154(11) 0.3561(8) 0.0077(6) 0.0210(13) Uani 1 1 d . . .
O8 O -0.1836(8) 0.2229(7) 0.0243(4) 0.0282(11) Uani 1 1 d . . .
O2 O 0.1758(10) 0.9392(6) 0.3856(5) 0.0313(12) Uani 1 1 d . . .
O7 O 0.3841(8) 0.3939(6) -0.0803(4) 0.0269(11) Uani 1 1 d . . .
N3 N 0.1230(10) 0.7450(7) 0.2814(5) 0.0225(12) Uani 1 1 d . . .
O9 O 0.4415(8) -0.0507(6) 0.1364(5) 0.0276(11) Uani 1 1 d . . .
C5 C 0.3972(10) 0.4981(8) 0.2888(5) 0.0173(12) Uani 1 1 d . . .
N1 N 0.4454(10) 0.7151(7) 0.3874(5) 0.0224(12) Uani 1 1 d . . .
C6 C 0.5356(11) 0.5595(8) 0.3590(6) 0.0208(13) Uani 1 1 d . . .
C4 C 0.1923(10) 0.5911(7) 0.2494(5) 0.0175(12) Uani 1 1 d . . .
C1 C 0.5706(13) 0.7879(9) 0.4628(6) 0.0287(16) Uani 1 1 d . . .
H1A H 0.4892 0.8977 0.4737 0.043 Uiso 1 1 calc R . .
H1B H 0.7131 0.7933 0.4280 0.043 Uiso 1 1 calc R . .
H1C H 0.5931 0.7211 0.5369 0.043 Uiso 1 1 calc R . .

loop_
_atom_site_aniso_label
_atom_site_aniso_U_11
_atom_site_aniso_U_22
_atom_site_aniso_U_33
_atom_site_aniso_U_23
_atom_site_aniso_U_13
_atom_site_aniso_U_12
C3 0.024(4) 0.017(3) 0.040(4) -0.001(3) 0.003(3) 0.007(3)
Re 0.01472(14) 0.01370(14) 0.02094(15) -0.00374(9) -0.00115(9) -0.00058(9)
C2 0.029(4) 0.019(3) 0.020(3) -0.003(3) 0.006(3) -0.003(3)
OW 0.016(2) 0.022(2) 0.023(2) -0.0041(19) -0.0009(18) -0.0020(18)
O4 0.020(2) 0.011(2) 0.030(3) -0.0039(18) 0.0005(19) 0.0024(17)
O6 0.022(2) 0.027(3) 0.031(3) -0.010(2) -0.003(2) -0.003(2)
C8 0.020(3) 0.022(3) 0.024(3) -0.001(3) 0.001(3) -0.004(3)
N5 0.019(3) 0.015(3) 0.017(3) -0.003(2) 0.001(2) -0.001(2)
C9 0.018(3) 0.031(4) 0.016(3) -0.004(3) -0.002(2) -0.005(3)
O5 0.015(2) 0.020(2) 0.025(2) -0.0052(18) -0.0006(18) 0.0030(18)
C7 0.020(3) 0.015(3) 0.028(3) 0.003(3) -0.003(3) -0.007(2)
O8 0.023(3) 0.033(3) 0.031(3) -0.008(2) -0.006(2) -0.009(2)
O2 0.047(3) 0.016(2) 0.029(3) -0.008(2) 0.004(2) 0.000(2)
O7 0.029(3) 0.026(3) 0.026(3) -0.004(2) 0.002(2) -0.004(2)
N3 0.025(3) 0.014(3) 0.027(3) -0.003(2) 0.002(2) 0.000(2)
O9 0.029(3) 0.016(2) 0.035(3) -0.008(2) -0.002(2) 0.004(2)
C5 0.015(3) 0.017(3) 0.020(3) -0.004(2) 0.002(2) -0.003(2)
N1 0.031(3) 0.014(3) 0.023(3) -0.007(2) 0.000(2) -0.006(2)
C6 0.026(3) 0.016(3) 0.021(3) -0.006(2) 0.005(3) -0.005(3)
C4 0.018(3) 0.012(3) 0.022(3) -0.002(2) 0.006(2) -0.002(2)
C1 0.036(4) 0.027(4) 0.024(4) -0.013(3) -0.005(3) -0.002(3)

loop_
_atom_type_symbol
_atom_type_description
_atom_type_scat_dispersion_real
_atom_type_scat_dispersion_imag
_atom_type_scat_source
C C 0.0033 0.0016 'International Tables Vol C Tables 4.2.6.8 and 6.1.1.4'
H H 0.0000 0.0000 'International Tables Vol C Tables 4.2.6.8 and 6.1.1.4'
N N 0.0061 0.0033 'International Tables Vol C Tables 4.2.6.8 and 6.1.1.4'
O O 0.0106 0.0060 'International Tables Vol C Tables 4.2.6.8 and 6.1.1.4'
Re Re -1.0185 7.2310 'International Tables Vol C Tables 4.2.6.8 and 6.1.1.4'

loop_
_geom_angle_atom_site_label_1
_geom_angle_atom_site_label_2
_geom_angle_atom_site_label_3
_geom_angle
_geom_angle_site_symmetry_1
_geom_angle_site_symmetry_3
N3 C3 H3A 109.5 . .
N3 C3 H3B 109.5 . .
H3A C3 H3B 109.5 . .
N3 C3 H3C 109.5 . .
H3A C3 H3C 109.5 . .
H3B C3 H3C 109.5 . .
C9 Re C7 88.6(3) . .
C9 Re C8 88.1(3) . .
C7 Re C8 88.5(3) . .
C9 Re N5 94.6(2) . .
C7 Re N5 95.0(2) . .
C8 Re N5 175.6(2) . .
C9 Re O4 170.1(2) . .
C7 Re O4 94.2(2) . .
C8 Re O4 101.4(2) . .
N5 Re O4 75.68(19) . .
C9 Re OW 97.1(2) . .
C7 Re OW 173.3(2) . .
C8 Re OW 95.2(2) . .
N5 Re OW 81.16(19) . .
O4 Re OW 79.52(18) . .
O2 C2 N1 120.8(7) . .
O2 C2 N3 120.9(7) . .
N1 C2 N3 118.3(6) . .
C4 O4 Re 112.8(4) . .
O8 C8 Re 177.4(6) . .
O5 N5 C5 120.8(5) . .
O5 N5 Re 123.8(4) . .
C5 N5 Re 115.3(4) . .
O9 C9 Re 177.5(6) . .
O7 C7 Re 178.8(6) . .
C2 N3 C4 121.7(6) . .
C2 N3 C3 119.5(6) . .
C4 N3 C3 118.8(6) . .
N5 C5 C4 112.3(6) . .
N5 C5 C6 125.5(6) . .
C4 C5 C6 122.1(6) . .
C2 N1 C6 125.3(6) . .
C2 N1 C1 116.1(6) . .
C6 N1 C1 118.5(6) . .
O6 C6 N1 120.2(6) . .
O6 C6 C5 125.9(6) . .
N1 C6 C5 114.0(6) . .
O4 C4 N3 118.0(6) . .
O4 C4 C5 123.5(6) . .
N3 C4 C5 118.4(6) . .
N1 C1 H1A 109.5 . .
N1 C1 H1B 109.5 . .
H1A C1 H1B 109.5 . .
N1 C1 H1C 109.5 . .
H1A C1 H1C 109.5 . .
H1B C1 H1C 109.5 . .

loop_
_geom_bond_atom_site_label_1
_geom_bond_atom_site_label_2
_geom_bond_distance
_geom_bond_site_symmetry_2
C3 N3 1.455(9) .
C3 H3A 0.9800 .
C3 H3B 0.9800 .
C3 H3C 0.9800 .
Re C9 1.884(7) .
Re C7 1.890(7) .
Re C8 1.931(7) .
Re N5 2.130(5) .
Re O4 2.141(4) .
Re OW 2.199(5) .
C2 O2 1.215(8) .
C2 N1 1.365(9) .
C2 N3 1.373(9) .
O4 C4 1.253(8) .
O6 C6 1.219(8) .
C8 O8 1.131(9) .
N5 O5 1.248(7) .
N5 C5 1.352(8) .
C9 O9 1.148(9) .
C7 O7 1.151(8) .
N3 C4 1.376(8) .
C5 C4 1.407(9) .
C5 C6 1.430(9) .
N1 C6 1.393(8) .
N1 C1 1.472(9) .
C1 H1A 0.9800 .
C1 H1B 0.9800 .
C1 H1C 0.9800 .
